data_4071090
loop_
_publ_author_name
'P\'erez, Sonia'
'L\'opez, Concepci\'on'
'Bosque, Ramon'
'Solans, Xavier'
'Font-Bard\'ia, Merc\`e'
'Roig, Anna'
'Molins, Elies'
'van Leeuwen, Piet W. N. M.'
'van Strijdonck, Gino P. F.'
'Freixa, Zoraida'

_publ_section_title
;
 Chelate-Size Effects on the Structures, Chemical Behavior, Properties,
 and Catalytic Activity of the New Palladium(II)&#x2212;Allyl Complexes
 [Pd(\h3-1-R1-C3H4){FcCH&#xE5FB;N-CH2-(CH2)n-NMe2}][PF6] {Fc =
 (\h5-C5H5)Fe(\h5-C5H4),n= 2 or 1, and R1= H or Ph}
;
_journal_issue 17
_journal_name_full Organometallics
_journal_page_first 4288
_journal_paper_doi 10.1021/om7012452
_journal_volume 27
_journal_year 2008
_chemical_formula_moiety 'C25 H31 Fe N2 Pd, F6 P'
_chemical_formula_sum 'C25 H31 F6 Fe N2 P Pd'
_chemical_formula_weight 666.74
_chemical_name_systematic
;
 ?
;
_space_group_IT_number 33
_symmetry_cell_setting orthorhombic
_symmetry_space_group_name_Hall 'P -2n 2a'
_symmetry_space_group_name_H-M 'P 21 c n'
_atom_sites_solution_hydrogens geom
_atom_sites_solution_primary direct
_atom_sites_solution_secondary difmap
_audit_creation_method SHELXL-97
_cell_angle_alpha 90.00
_cell_angle_beta 90.00(3)
_cell_angle_gamma 90.00
_cell_formula_units_Z 4
_cell_length_a 11.248(10)
_cell_length_b 12.039(6)
_cell_length_c 19.803(4)
_cell_measurement_reflns_used 25
_cell_measurement_temperature 293(2)
_cell_measurement_theta_max 21
_cell_measurement_theta_min 12
_cell_volume 2682(3)
_computing_structure_refinement 'SHELXL-97 (Sheldrick, 1997)'
_diffrn_ambient_temperature 293(2)
_diffrn_measured_fraction_theta_full 0.997
_diffrn_measured_fraction_theta_max 0.997
_diffrn_measurement_device_type 'Enraf-Nonius CAD4'
_diffrn_measurement_method \w--2\q
_diffrn_radiation_monochromator graphite
_diffrn_radiation_source 'fine-focus sealed tube'
_diffrn_radiation_type MoK\a
_diffrn_radiation_wavelength 0.71073
_diffrn_reflns_av_R_equivalents 0.0000
_diffrn_reflns_av_sigmaI/netI 0.0940
_diffrn_reflns_limit_h_max 15
_diffrn_reflns_limit_h_min -15
_diffrn_reflns_limit_k_max 16
_diffrn_reflns_limit_k_min 0
_diffrn_reflns_limit_l_max 27
_diffrn_reflns_limit_l_min 0
_diffrn_reflns_number 7718
_diffrn_reflns_theta_full 30.00
_diffrn_reflns_theta_max 30.00
_diffrn_reflns_theta_min 2.06
_diffrn_standards_decay_% 1
_diffrn_standards_interval_time '120 min'
_diffrn_standards_number 3
_exptl_absorpt_coefficient_mu 1.330
_exptl_absorpt_correction_type none
_exptl_crystal_colour red
_exptl_crystal_density_diffrn 1.651
_exptl_crystal_density_method 'not measured'
_exptl_crystal_description prism
_exptl_crystal_F_000 1344
_exptl_crystal_size_max 0.20
_exptl_crystal_size_mid 0.15
_exptl_crystal_size_min 0.14
_refine_diff_density_max 1.049
_refine_diff_density_min -0.836
_refine_diff_density_rms 0.098
_refine_ls_abs_structure_details 'Flack H D (1983), Acta Cryst. A39, 876-881'
_refine_ls_abs_structure_Flack 0.02(3)
_refine_ls_extinction_method none
_refine_ls_goodness_of_fit_ref 0.998
_refine_ls_hydrogen_treatment constr
_refine_ls_matrix_type full
_refine_ls_number_parameters 325
_refine_ls_number_reflns 7718
_refine_ls_number_restraints 1
_refine_ls_restrained_S_all 0.998
_refine_ls_R_factor_all 0.1448
_refine_ls_R_factor_gt 0.0547
_refine_ls_shift/su_max 0.000
_refine_ls_shift/su_mean 0.000
_refine_ls_structure_factor_coef Fsqd
_refine_ls_weighting_details 'calc w=1/[\s^2^(Fo^2^)+(0.0637P)^2^+0.0000P] where P=(Fo^2^+2Fc^2^)/3'
_refine_ls_weighting_scheme calc
_refine_ls_wR_factor_gt 0.1097
_refine_ls_wR_factor_ref 0.1351
_reflns_number_gt 4356
_reflns_number_total 7718
_reflns_threshold_expression >2sigma(I)
_cod_data_source_file om7012452_si_003.cif
_cod_data_source_block chjc11
_cod_depositor_comments
;
The following automatic conversions were performed:

'_symmetry_cell_setting' value 'Orthorhombic' changed to
'orthorhombic' according to
/home/saulius/struct/CIF-dictionaries/cif_core.dic dictionary named
'cif_core.dic' version 2.4.1 from 2010-06-29.

Automatic conversion script
Id: cif_fix_values 1715 2011-07-08 13:25:40Z adriana 
;
_cod_original_sg_symbol_H-M P21cn
_cod_database_code 4071090

loop_
_symmetry_equiv_pos_as_xyz
'x, y, z'
'x+1/2, y+1/2, -z+1/2'
'x+1/2, -y, -z'
'x, -y+1/2, z+1/2'

loop_
_atom_site_label
_atom_site_type_symbol
_atom_site_fract_x
_atom_site_fract_y
_atom_site_fract_z
_atom_site_U_iso_or_equiv
_atom_site_adp_type
_atom_site_occupancy
_atom_site_symmetry_multiplicity
_atom_site_calc_flag
_atom_site_refinement_flags
Pd Pd 0.58434(4) 0.27802(4) 0.19793(2) 0.04509(13) Uani 1 1 d .
Fe Fe 0.97830(8) 0.18813(8) 0.09047(5) 0.0504(2) Uani 1 1 d .
N1 N 0.6480(5) 0.3065(5) 0.1007(3) 0.0510(14) Uani 1 1 d .
N2 N 0.5084(5) 0.1255(5) 0.1601(3) 0.0577(15) Uani 1 1 d .
C1 C 0.8965(7) 0.0920(7) 0.0194(4) 0.066(2) Uani 1 1 d .
H1 H 0.8166 0.0957 0.0074 0.079 Uiso 1 1 calc R
C2 C 0.9452(10) 0.0251(7) 0.0692(4) 0.079(3) Uani 1 1 d .
H2 H 0.9033 -0.0241 0.0965 0.095 Uiso 1 1 calc R
C3 C 1.0693(10) 0.0442(7) 0.0717(4) 0.079(2) Uani 1 1 d .
H3 H 1.1227 0.0099 0.1008 0.095 Uiso 1 1 calc R
C4 C 1.0977(9) 0.1233(6) 0.0229(4) 0.070(2) Uani 1 1 d .
H4 H 1.1731 0.1511 0.0137 0.085 Uiso 1 1 calc R
C5 C 0.9907(7) 0.1539(6) -0.0101(4) 0.065(2) Uani 1 1 d .
H5 H 0.9835 0.2054 -0.0448 0.078 Uiso 1 1 calc R
C6 C 0.8839(6) 0.2350(6) 0.1738(4) 0.0555(17) Uani 1 1 d .
H6 H 0.8265 0.1928 0.1958 0.067 Uiso 1 1 calc R
C7 C 1.0062(7) 0.2365(8) 0.1885(4) 0.070(2) Uani 1 1 d .
H7 H 1.0429 0.1954 0.2223 0.084 Uiso 1 1 calc R
C8 C 1.0647(7) 0.3096(7) 0.1442(4) 0.076(2) Uani 1 1 d .
H8 H 1.1458 0.3246 0.1439 0.091 Uiso 1 1 calc R
C9 C 0.9783(7) 0.3570(6) 0.0999(4) 0.0623(18) Uani 1 1 d .
H9 H 0.9923 0.4078 0.0655 0.075 Uiso 1 1 calc R
C10 C 0.8640(6) 0.3098(6) 0.1193(3) 0.0514(16) Uani 1 1 d .
C11 C 0.7566(6) 0.3262(5) 0.0797(3) 0.0508(16) Uani 1 1 d .
H11 H 0.7656 0.3529 0.0359 0.061 Uiso 1 1 calc R
C12 C 0.5512(7) 0.3136(7) 0.0523(4) 0.063(2) Uani 1 1 d .
H12A H 0.5805 0.3435 0.0100 0.076 Uiso 1 1 calc R
H12B H 0.4903 0.3633 0.0693 0.076 Uiso 1 1 calc R
C13 C 0.4991(9) 0.2014(7) 0.0406(4) 0.077(2) Uani 1 1 d .
H13A H 0.5625 0.1522 0.0261 0.092 Uiso 1 1 calc R
H13B H 0.4430 0.2070 0.0036 0.092 Uiso 1 1 calc R
C14 C 0.4355(7) 0.1471(8) 0.1004(4) 0.076(2) Uani 1 1 d .
H14A H 0.3699 0.1947 0.1137 0.091 Uiso 1 1 calc R
H14B H 0.4019 0.0772 0.0853 0.091 Uiso 1 1 calc R
C15 C 0.6098(8) 0.0484(7) 0.1424(4) 0.079(3) Uani 1 1 d .
H15A H 0.6581 0.0361 0.1816 0.118 Uiso 1 1 calc R
H15B H 0.6572 0.0814 0.1074 0.118 Uiso 1 1 calc R
H15C H 0.5785 -0.0212 0.1268 0.118 Uiso 1 1 calc R
C16 C 0.4334(10) 0.0645(8) 0.2094(5) 0.095(3) Uani 1 1 d .
H16A H 0.4792 0.0483 0.2491 0.142 Uiso 1 1 calc R
H16B H 0.4062 -0.0036 0.1895 0.142 Uiso 1 1 calc R
H16C H 0.3661 0.1094 0.2215 0.142 Uiso 1 1 calc R
C17 C 0.6590(8) 0.4176(7) 0.2454(4) 0.070(2) Uani 1 1 d .
H17A H 0.7297 0.4048 0.2724 0.084 Uiso 1 1 calc R
H17B H 0.6623 0.4854 0.2190 0.084 Uiso 1 1 calc R
C18 C 0.5511(7) 0.3926(6) 0.2754(3) 0.0599(19) Uani 1 1 d .
H18 H 0.4842 0.4445 0.2718 0.072 Uiso 1 1 calc R
C19 C 0.5348(6) 0.2889(6) 0.3042(3) 0.0492(15) Uani 1 1 d .
H19 H 0.6011 0.2688 0.3338 0.059 Uiso 1 1 calc R
C20 C 0.4192(5) 0.2497(6) 0.3315(3) 0.0472(15) Uani 1 1 d .
C21 C 0.3075(7) 0.2922(6) 0.3118(4) 0.0604(19) Uani 1 1 d .
H21 H 0.3029 0.3483 0.2797 0.073 Uiso 1 1 calc R
C22 C 0.2039(7) 0.2494(7) 0.3407(5) 0.072(2) Uani 1 1 d .
H22 H 0.1307 0.2771 0.3270 0.087 Uiso 1 1 calc R
C23 C 0.2072(7) 0.1694(7) 0.3879(5) 0.076(2) Uani 1 1 d .
H23 H 0.1373 0.1427 0.4071 0.091 Uiso 1 1 calc R
C24 C 0.3157(8) 0.1274(7) 0.4074(4) 0.073(2) Uani 1 1 d .
H24 H 0.3194 0.0720 0.4401 0.088 Uiso 1 1 calc R
C25 C 0.4210(7) 0.1677(7) 0.3783(4) 0.064(2) Uani 1 1 d .
H25 H 0.4935 0.1375 0.3914 0.077 Uiso 1 1 calc R
P P 1.31845(17) 0.57154(18) 0.13027(10) 0.0600(5) Uani 1 1 d .
F1 F 1.2061(6) 0.5428(7) 0.0855(4) 0.161(3) Uani 1 1 d .
F2 F 1.2353(6) 0.5744(6) 0.1940(3) 0.130(2) Uani 1 1 d .
F3 F 1.2978(9) 0.6949(5) 0.1187(5) 0.196(5) Uani 1 1 d .
F4 F 1.4314(6) 0.5924(9) 0.1733(4) 0.168(4) Uani 1 1 d .
F5 F 1.4029(5) 0.5701(5) 0.0662(3) 0.1031(18) Uani 1 1 d .
F6 F 1.3355(5) 0.4426(4) 0.1410(3) 0.1092(19) Uani 1 1 d .

loop_
_atom_site_aniso_label
_atom_site_aniso_U_11
_atom_site_aniso_U_22
_atom_site_aniso_U_33
_atom_site_aniso_U_23
_atom_site_aniso_U_13
_atom_site_aniso_U_12
Pd 0.03779(19) 0.0493(2) 0.0481(2) -0.0091(2) 0.0057(3) -0.0024(3)
Fe 0.0436(5) 0.0544(5) 0.0532(5) 0.0020(4) 0.0068(4) -0.0008(4)
N1 0.054(3) 0.055(3) 0.043(3) -0.001(3) 0.003(3) 0.000(3)
N2 0.054(3) 0.053(3) 0.066(4) -0.017(3) 0.012(3) -0.008(3)
C1 0.064(5) 0.068(5) 0.066(5) -0.018(4) 0.009(4) -0.001(4)
C2 0.116(8) 0.047(4) 0.075(5) 0.001(4) 0.028(5) -0.008(5)
C3 0.088(7) 0.073(5) 0.076(5) 0.003(4) 0.004(5) 0.016(6)
C4 0.062(5) 0.081(5) 0.068(4) 0.005(4) 0.025(4) 0.008(5)
C5 0.067(5) 0.069(5) 0.060(4) 0.003(4) 0.012(4) 0.017(4)
C6 0.047(4) 0.070(5) 0.049(4) -0.001(3) 0.004(3) -0.001(3)
C7 0.058(4) 0.094(6) 0.058(5) -0.012(4) -0.008(4) 0.000(4)
C8 0.048(5) 0.080(5) 0.100(6) -0.013(4) 0.004(5) -0.020(4)
C9 0.060(4) 0.055(4) 0.072(5) -0.007(3) 0.012(4) -0.014(4)
C10 0.048(4) 0.052(4) 0.054(4) -0.001(3) 0.010(3) -0.005(3)
C11 0.061(4) 0.042(3) 0.049(4) 0.001(3) 0.014(3) 0.005(3)
C12 0.061(5) 0.065(5) 0.064(4) 0.000(4) -0.008(3) 0.009(3)
C13 0.074(6) 0.085(6) 0.071(5) -0.010(4) -0.021(4) 0.010(5)
C14 0.050(4) 0.078(5) 0.100(6) -0.018(5) -0.011(4) -0.003(4)
C15 0.090(7) 0.063(5) 0.084(5) -0.019(4) -0.010(5) 0.013(5)
C16 0.094(7) 0.083(6) 0.108(7) -0.024(5) 0.021(6) -0.035(5)
C17 0.075(6) 0.074(6) 0.062(5) -0.017(4) 0.004(4) -0.020(4)
C18 0.071(5) 0.058(4) 0.050(4) -0.015(3) 0.008(3) -0.004(3)
C19 0.044(3) 0.062(4) 0.042(3) -0.009(3) -0.004(3) -0.001(3)
C20 0.039(3) 0.056(4) 0.046(3) -0.014(3) 0.000(3) 0.005(3)
C21 0.050(4) 0.067(5) 0.065(5) -0.009(3) -0.004(3) 0.013(3)
C22 0.049(4) 0.080(6) 0.088(6) -0.022(5) -0.010(4) 0.011(4)
C23 0.048(4) 0.073(6) 0.106(7) -0.022(5) 0.017(4) -0.019(4)
C24 0.082(6) 0.064(5) 0.073(5) -0.003(4) 0.006(5) -0.009(5)
C25 0.045(4) 0.083(6) 0.065(4) -0.005(4) -0.001(4) 0.006(4)
P 0.0404(9) 0.0734(13) 0.0663(11) 0.0061(10) 0.0056(8) 0.0089(9)
F1 0.074(4) 0.248(9) 0.160(6) 0.062(6) -0.051(4) -0.022(5)
F2 0.135(5) 0.135(5) 0.119(5) 0.018(4) 0.082(4) 0.025(4)
F3 0.219(10) 0.080(4) 0.288(10) 0.047(6) 0.167(9) 0.058(5)
F4 0.105(5) 0.282(11) 0.118(5) 0.014(6) -0.039(4) -0.086(6)
F5 0.084(4) 0.136(5) 0.090(3) 0.007(3) 0.035(3) 0.019(3)
F6 0.085(4) 0.083(4) 0.159(5) 0.023(3) 0.036(4) 0.018(3)

loop_
_atom_type_symbol
_atom_type_description
_atom_type_scat_dispersion_real
_atom_type_scat_dispersion_imag
_atom_type_scat_source
C C 0.0033 0.0016 'International Tables Vol C Tables 4.2.6.8 and 6.1.1.4'
H H 0.0000 0.0000 'International Tables Vol C Tables 4.2.6.8 and 6.1.1.4'
F F 0.0171 0.0103 'International Tables Vol C Tables 4.2.6.8 and 6.1.1.4'
Fe Fe 0.3463 0.8444 'International Tables Vol C Tables 4.2.6.8 and 6.1.1.4'
N N 0.0061 0.0033 'International Tables Vol C Tables 4.2.6.8 and 6.1.1.4'
P P 0.1023 0.0942 'International Tables Vol C Tables 4.2.6.8 and 6.1.1.4'
Pd Pd -0.9988 1.0072 'International Tables Vol C Tables 4.2.6.8 and 6.1.1.4'

loop_
_geom_angle_atom_site_label_1
_geom_angle_atom_site_label_2
_geom_angle_atom_site_label_3
_geom_angle
N1 Pd C18 129.0(3)
N1 Pd C17 98.3(3)
C18 Pd C17 38.5(3)
N1 Pd N2 87.4(2)
C18 Pd N2 138.0(2)
C17 Pd N2 173.6(3)
N1 Pd C19 165.9(2)
C18 Pd C19 37.7(3)
C17 Pd C19 67.8(3)
N2 Pd C19 106.6(2)
C10 Fe C5 117.6(3)
C10 Fe C9 41.9(3)
C5 Fe C9 106.9(3)
C10 Fe C2 129.5(4)
C5 Fe C2 67.5(3)
C9 Fe C2 167.5(4)
C10 Fe C1 108.5(3)
C5 Fe C1 40.8(3)
C9 Fe C1 128.9(3)
C2 Fe C1 39.7(3)
C10 Fe C6 40.9(3)
C5 Fe C6 151.8(3)
C9 Fe C6 69.6(3)
C2 Fe C6 109.7(3)
C1 Fe C6 118.7(3)
C10 Fe C3 168.1(3)
C5 Fe C3 67.5(3)
C9 Fe C3 149.3(4)
C2 Fe C3 40.5(4)
C1 Fe C3 67.7(4)
C6 Fe C3 129.9(3)
C10 Fe C4 150.8(3)
C5 Fe C4 40.6(3)
C9 Fe C4 116.0(3)
C2 Fe C4 67.6(4)
C1 Fe C4 68.2(3)
C6 Fe C4 166.7(3)
C3 Fe C4 39.8(3)
C10 Fe C7 68.1(3)
C5 Fe C7 166.3(3)
C9 Fe C7 68.3(3)
C2 Fe C7 119.8(4)
C1 Fe C7 152.0(3)
C6 Fe C7 40.2(3)
C3 Fe C7 109.6(4)
C4 Fe C7 128.7(4)
C10 Fe C8 68.9(3)
C5 Fe C8 128.2(3)
C9 Fe C8 40.8(3)
C2 Fe C8 151.4(4)
C1 Fe C8 167.0(4)
C6 Fe C8 68.3(3)
C3 Fe C8 117.4(4)
C4 Fe C8 107.4(3)
C7 Fe C8 40.1(3)
C11 N1 C12 118.5(6)
C11 N1 Pd 130.0(5)
C12 N1 Pd 111.2(5)
C14 N2 C16 107.5(7)
C14 N2 C15 110.2(6)
C16 N2 C15 106.2(7)
C14 N2 Pd 110.5(5)
C16 N2 Pd 114.6(5)
C15 N2 Pd 107.7(4)
C2 C1 C5 107.6(8)
C2 C1 Fe 70.1(5)
C5 C1 Fe 69.5(4)
C2 C1 H1 126.2
C5 C1 H1 126.2
Fe C1 H1 125.8
C1 C2 C3 108.7(8)
C1 C2 Fe 70.2(5)
C3 C2 Fe 69.9(5)
C1 C2 H2 125.7
C3 C2 H2 125.7
Fe C2 H2 125.8
C4 C3 C2 108.2(8)
C4 C3 Fe 70.2(5)
C2 C3 Fe 69.5(5)
C4 C3 H3 125.9
C2 C3 H3 125.9
Fe C3 H3 125.9
C3 C4 C5 107.6(8)
C3 C4 Fe 70.0(5)
C5 C4 Fe 69.3(5)
C3 C4 H4 126.2
C5 C4 H4 126.2
Fe C4 H4 126.1
C4 C5 C1 107.9(7)
C4 C5 Fe 70.2(4)
C1 C5 Fe 69.8(4)
C4 C5 H5 126.0
C1 C5 H5 126.0
Fe C5 H5 125.6
C7 C6 C10 107.6(7)
C7 C6 Fe 70.2(4)
C10 C6 Fe 69.1(4)
C7 C6 H6 126.2
C10 C6 H6 126.2
Fe C6 H6 126.0
C8 C7 C6 109.8(8)
C8 C7 Fe 70.1(5)
C6 C7 Fe 69.6(4)
C8 C7 H7 125.1
C6 C7 H7 125.1
Fe C7 H7 126.8
C7 C8 C9 108.3(7)
C7 C8 Fe 69.8(4)
C9 C8 Fe 69.1(4)
C7 C8 H8 125.8
C9 C8 H8 125.8
Fe C8 H8 126.8
C8 C9 C10 106.5(6)
C8 C9 Fe 70.1(4)
C10 C9 Fe 68.7(4)
C8 C9 H9 126.8
C10 C9 H9 126.8
Fe C9 H9 126.1
C6 C10 C11 128.8(6)
C6 C10 C9 107.9(6)
C11 C10 C9 122.6(6)
C6 C10 Fe 70.0(4)
C11 C10 Fe 118.2(5)
C9 C10 Fe 69.4(4)
N1 C11 C10 125.3(6)
N1 C11 H11 117.4
C10 C11 H11 117.4
N1 C12 C13 110.2(6)
N1 C12 H12A 109.6
C13 C12 H12A 109.6
N1 C12 H12B 109.6
C13 C12 H12B 109.6
H12A C12 H12B 108.1
C12 C13 C14 116.7(7)
C12 C13 H13A 108.1
C14 C13 H13A 108.1
C12 C13 H13B 108.1
C14 C13 H13B 108.1
H13A C13 H13B 107.3
N2 C14 C13 116.1(6)
N2 C14 H14A 108.3
C13 C14 H14A 108.3
N2 C14 H14B 108.3
C13 C14 H14B 108.3
H14A C14 H14B 107.4
N2 C15 H15A 109.5
N2 C15 H15B 109.5
H15A C15 H15B 109.5
N2 C15 H15C 109.5
H15A C15 H15C 109.5
H15B C15 H15C 109.5
N2 C16 H16A 109.5
N2 C16 H16B 109.5
H16A C16 H16B 109.5
N2 C16 H16C 109.5
H16A C16 H16C 109.5
H16B C16 H16C 109.5
C18 C17 Pd 70.6(4)
C18 C17 H17A 116.6
Pd C17 H17A 116.6
C18 C17 H17B 116.6
Pd C17 H17B 116.6
H17A C17 H17B 113.6
C19 C18 C17 119.2(7)
C19 C18 Pd 74.4(4)
C17 C18 Pd 70.9(4)
C19 C18 H18 120.2
C17 C18 H18 120.2
Pd C18 H18 120.2
C18 C19 C20 123.5(6)
C18 C19 Pd 67.9(4)
C20 C19 Pd 123.8(4)
C18 C19 H19 111.7
C20 C19 H19 111.7
Pd C19 H19 111.7
C25 C20 C21 117.8(6)
C25 C20 C19 117.9(6)
C21 C20 C19 124.3(6)
C22 C21 C20 119.7(7)
C22 C21 H21 120.1
C20 C21 H21 120.1
C23 C22 C21 121.9(7)
C23 C22 H22 119.1
C21 C22 H22 119.1
C22 C23 C24 118.8(8)
C22 C23 H23 120.6
C24 C23 H23 120.6
C23 C24 C25 120.4(8)
C23 C24 H24 119.8
C25 C24 H24 119.8
C20 C25 C24 121.4(7)
C20 C25 H25 119.3
C24 C25 H25 119.3
F3 P F4 92.8(6)
F3 P F2 90.5(4)
F4 P F2 92.4(4)
F3 P F6 177.9(5)
F4 P F6 89.2(5)
F2 P F6 89.2(3)
F3 P F1 90.4(6)
F4 P F1 176.5(6)
F2 P F1 88.8(4)
F6 P F1 87.5(4)
F3 P F5 89.0(4)
F4 P F5 87.2(4)
F2 P F5 179.3(4)
F6 P F5 91.4(3)
F1 P F5 91.6(4)

loop_
_geom_bond_atom_site_label_1
_geom_bond_atom_site_label_2
_geom_bond_distance
Pd N1 2.083(5)
Pd C18 2.097(7)
Pd C17 2.101(8)
Pd N2 2.160(5)
Pd C19 2.180(7)
Fe C10 2.031(7)
Fe C5 2.038(7)
Fe C9 2.041(7)
Fe C2 2.041(8)
Fe C1 2.042(8)
Fe C6 2.042(7)
Fe C3 2.047(8)
Fe C4 2.050(8)
Fe C7 2.050(8)
Fe C8 2.054(8)
N1 C11 1.312(9)
N1 C12 1.454(9)
N2 C14 1.461(9)
N2 C16 1.485(10)
N2 C15 1.512(10)
C1 C2 1.387(12)
C1 C5 1.421(11)
C1 H1 0.9300
C2 C3 1.416(15)
C2 H2 0.9300
C3 C4 1.393(11)
C3 H3 0.9300
C4 C5 1.418(11)
C4 H4 0.9300
C5 H5 0.9300
C6 C7 1.406(11)
C6 C10 1.425(10)
C6 H6 0.9300
C7 C8 1.406(12)
C7 H7 0.9300
C8 C9 1.428(11)
C8 H8 0.9300
C9 C10 1.457(10)
C9 H9 0.9300
C10 C11 1.453(10)
C11 H11 0.9300
C12 C13 1.490(12)
C12 H12A 0.9700
C12 H12B 0.9700
C13 C14 1.531(12)
C13 H13A 0.9700
C13 H13B 0.9700
C14 H14A 0.9700
C14 H14B 0.9700
C15 H15A 0.9600
C15 H15B 0.9600
C15 H15C 0.9600
C16 H16A 0.9600
C16 H16B 0.9600
C16 H16C 0.9600
C17 C18 1.385(10)
C17 H17A 0.9700
C17 H17B 0.9700
C18 C19 1.384(10)
C18 H18 0.9800
C19 C20 1.485(9)
C19 H19 0.9800
C20 C25 1.354(10)
C20 C21 1.411(10)
C21 C22 1.397(12)
C21 H21 0.9300
C22 C23 1.343(12)
C22 H22 0.9300
C23 C24 1.377(12)
C23 H23 0.9300
C24 C25 1.404(11)
C24 H24 0.9300
C25 H25 0.9300
P F3 1.520(6)
P F4 1.550(6)
P F2 1.570(5)
P F6 1.578(6)
P F1 1.582(6)
P F5 1.585(5)
